data_1548556
loop_
_publ_author_name
'Marina Barsukova'
'Tatiana Goncharova'
'Denis Samsonenko'
'Danil Dybtsev'
'Andrei Potapov'

_publ_section_title
;
 Synthesis, Crystal Structure, and Luminescent Properties of New Zinc(II)
 and Cadmium(II) Metal-Organic Frameworks Based on Flexible
 Bis(imidazol-1-yl)alkane Ligands
;
_journal_name_full Crystals
_journal_page_first 132
_journal_paper_doi 10.3390/cryst6100132
_journal_volume 6
_journal_year 2016
_chemical_formula_sum 'C22 H27 Cd N5 O5'
_chemical_formula_weight 553.88
_space_group_crystal_system monoclinic
_space_group_IT_number 14
_space_group_name_Hall '-P 2ybc'
_space_group_name_H-M_alt 'P 1 21/c 1'
_symmetry_space_group_name_Hall '-P 2ybc'
_symmetry_space_group_name_H-M 'P 1 21/c 1'
_atom_sites_solution_hydrogens geom
_atom_sites_solution_primary direct
_atom_sites_solution_secondary difmap
_cell_angle_alpha 90
_cell_angle_beta 104.140(3)
_cell_angle_gamma 90
_cell_formula_units_Z 4
_cell_length_a 10.8546(3)
_cell_length_b 23.6261(7)
_cell_length_c 9.6799(3)
_cell_measurement_reflns_used 11092
_cell_measurement_temperature 130(2)
_cell_measurement_theta_max 30.73
_cell_measurement_theta_min 3.93
_cell_volume 2407.22(13)
_computing_cell_refinement
;
CrysAlisPro, Agilent Technologies,
Version 1.171.37.35 (release 13-08-2014 CrysAlis171 .NET)
(compiled Aug 13 2014,18:06:01)
;
_computing_data_collection
;
CrysAlisPro, Agilent Technologies,
Version 1.171.37.35 (release 13-08-2014 CrysAlis171 .NET)
(compiled Aug 13 2014,18:06:01)
;
_computing_data_reduction
;
CrysAlisPro, Agilent Technologies,
Version 1.171.37.35 (release 13-08-2014 CrysAlis171 .NET)
(compiled Aug 13 2014,18:06:01)
;
_computing_molecular_graphics 'ShelXle (H\"ubschle, 2011)'
_computing_publication_material 'CIFTAB-2014 (Sheldrick, 2014)'
_computing_structure_refinement 'SHELXL-2014 (Sheldrick, 2014)'
_computing_structure_solution 'SHELXS-2014 (Sheldrick, 2014)'
_diffrn_ambient_temperature 130(2)
_diffrn_detector 'CCD plate'
_diffrn_detector_area_resol_mean 10.6168
_diffrn_detector_type AtlasS2
_diffrn_measured_fraction_theta_full 0.998
_diffrn_measured_fraction_theta_max 0.895
_diffrn_measurement_device 'four-circle diffractometer'
_diffrn_measurement_device_type 'New Xcalibur, AtlasS2'
_diffrn_measurement_method '\w scans'
_diffrn_radiation_monochromator graphite
_diffrn_radiation_probe x-ray
_diffrn_radiation_source 'fine-focus sealed tube'
_diffrn_radiation_type MoK\a
_diffrn_radiation_wavelength 0.71073
_diffrn_reflns_av_R_equivalents 0.0184
_diffrn_reflns_av_unetI/netI 0.0182
_diffrn_reflns_Laue_measured_fraction_full 0.998
_diffrn_reflns_Laue_measured_fraction_max 0.895
_diffrn_reflns_limit_h_max 15
_diffrn_reflns_limit_h_min -15
_diffrn_reflns_limit_k_max 31
_diffrn_reflns_limit_k_min -32
_diffrn_reflns_limit_l_max 11
_diffrn_reflns_limit_l_min -13
_diffrn_reflns_number 24703
_diffrn_reflns_point_group_measured_fraction_full 0.998
_diffrn_reflns_point_group_measured_fraction_max 0.895
_diffrn_reflns_theta_full 26.500
_diffrn_reflns_theta_max 31.135
_diffrn_reflns_theta_min 3.355
_diffrn_source 'sealed X-ray tube'
_exptl_absorpt_coefficient_mu 0.949
_exptl_absorpt_correction_T_max 1.00000
_exptl_absorpt_correction_T_min 0.78574
_exptl_absorpt_correction_type multi-scan
_exptl_absorpt_process_details
;
CrysAlisPro, Agilent Technologies,
Version 1.171.37.35 (release 13-08-2014 CrysAlis171 .NET)
(compiled Aug 13 2014,18:06:01)
Empirical absorption correction using spherical harmonics,
 implemented in SCALE3 ABSPACK scaling algorithm.
;
_exptl_crystal_colour colorless
_exptl_crystal_density_diffrn 1.528
_exptl_crystal_description stick
_exptl_crystal_F_000 1128
_exptl_crystal_size_max 0.880
_exptl_crystal_size_mid 0.150
_exptl_crystal_size_min 0.130
_refine_diff_density_max 1.584
_refine_diff_density_min -0.379
_refine_diff_density_rms 0.064
_refine_ls_extinction_coef .
_refine_ls_extinction_method none
_refine_ls_goodness_of_fit_ref 1.090
_refine_ls_hydrogen_treatment constr
_refine_ls_matrix_type full
_refine_ls_number_parameters 300
_refine_ls_number_reflns 6948
_refine_ls_number_restraints 0
_refine_ls_restrained_S_all 1.090
_refine_ls_R_factor_all 0.0317
_refine_ls_R_factor_gt 0.0268
_refine_ls_shift/su_max 0.001
_refine_ls_shift/su_mean 0.000
_refine_ls_structure_factor_coef Fsqd
_refine_ls_weighting_details 'w=1/[\s^2^(Fo^2^)+(0.0261P)^2^+1.4838P] where P=(Fo^2^+2Fc^2^)/3'
_refine_ls_weighting_scheme calc
_refine_ls_wR_factor_gt 0.0607
_refine_ls_wR_factor_ref 0.0628
_reflns_Friedel_coverage 0.000
_reflns_Friedel_fraction_full .
_reflns_Friedel_fraction_max .
_reflns_number_gt 6270
_reflns_number_total 6948
_reflns_threshold_expression >2\s(I)
_cod_data_source_file 2.cif
_cod_data_source_block bmo281_3m
_cod_original_cell_volume 2407.21(13)
_cod_database_code 1548556
_shelx_space_group_comment
;
The symmetry employed for this shelxl refinement is uniquely defined
by the following loop, which should always be used as a source of
symmetry information in preference to the above space-group names.
They are only intended as comments.
;
_shelx_estimated_absorpt_t_min 0.489
_shelx_estimated_absorpt_t_max 0.887

loop_
_space_group_symop_operation_xyz
'x, y, z'
'-x, y+1/2, -z+1/2'
'-x, -y, -z'
'x, -y-1/2, z-1/2'

loop_
_atom_site_label
_atom_site_type_symbol
_atom_site_fract_x
_atom_site_fract_y
_atom_site_fract_z
_atom_site_U_iso_or_equiv
_atom_site_adp_type
_atom_site_occupancy
_atom_site_site_symmetry_order
_atom_site_calc_flag
_atom_site_refinement_flags_posn
_atom_site_refinement_flags_adp
_atom_site_refinement_flags_occupancy
_atom_site_disorder_assembly
_atom_site_disorder_group
Cd1 Cd 0.31934(2) 0.10554(2) 0.47238(2) 0.02093(4) Uani 1 1 d . . . . .
O11 O 0.16405(13) 0.04458(5) 0.36101(13) 0.0311(3) Uani 1 1 d . . . . .
O12 O 0.23175(13) 0.09961(5) 0.21045(14) 0.0294(3) Uani 1 1 d . . . . .
C11 C 0.16382(15) 0.06030(6) 0.23581(17) 0.0217(3) Uani 1 1 d . . . . .
C12 C 0.07842(14) 0.02922(6) 0.11325(16) 0.0200(3) Uani 1 1 d . . . . .
C13 C -0.01368(15) -0.00798(7) 0.13789(17) 0.0218(3) Uani 1 1 d . . . . .
H13 H -0.0231 -0.0134 0.2320 0.026 Uiso 1 1 calc R U . . .
C14 C 0.09155(15) 0.03711(7) -0.02532(17) 0.0223(3) Uani 1 1 d . . . . .
H14 H 0.1540 0.0625 -0.0426 0.027 Uiso 1 1 calc R U . . .
O21 O 0.42350(13) 0.03360(5) 0.61964(13) 0.0302(3) Uani 1 1 d . . . . .
O22 O 0.33006(14) 0.09829(6) 0.72234(14) 0.0350(3) Uani 1 1 d . . . . .
C21 C 0.39694(15) 0.05461(7) 0.72827(17) 0.0224(3) Uani 1 1 d . . . . .
C22 C 0.44928(14) 0.02613(7) 0.86914(16) 0.0202(3) Uani 1 1 d . . . . .
C23 C 0.52082(15) -0.02329(7) 0.87554(17) 0.0222(3) Uani 1 1 d . . . . .
H23 H 0.5352 -0.0391 0.7906 0.027 Uiso 1 1 calc R U . . .
C24 C 0.42909(15) 0.04940(7) 0.99476(17) 0.0224(3) Uani 1 1 d . . . . .
H24 H 0.3809 0.0832 0.9911 0.027 Uiso 1 1 calc R U . . .
N11 N 0.51175(14) 0.12191(6) 0.43047(15) 0.0254(3) Uani 1 1 d . . . . .
N12 N 0.70227(14) 0.10050(6) 0.40508(16) 0.0254(3) Uani 1 1 d . . . . .
N13 N 1.12782(14) 0.22991(6) 0.91998(16) 0.0256(3) Uani 1 1 d . . . . .
N14 N 1.24848(14) 0.30551(6) 0.96919(15) 0.0252(3) Uani 1 1 d . . . . .
C101 C 0.60985(16) 0.08712(7) 0.46913(17) 0.0231(3) Uani 1 1 d . . . . .
H101 H 0.6141 0.0566 0.5340 0.028 Uiso 1 1 calc R U . . .
C102 C 0.54424(19) 0.15923(8) 0.3362(2) 0.0339(4) Uani 1 1 d . . . . .
H102 H 0.4921 0.1892 0.2895 0.041 Uiso 1 1 calc R U . . .
C103 C 0.66168(19) 0.14680(8) 0.3199(2) 0.0346(4) Uani 1 1 d . . . . .
H103 H 0.7068 0.1661 0.2616 0.041 Uiso 1 1 calc R U . . .
C104 C 0.82476(17) 0.07157(8) 0.4252(2) 0.0305(4) Uani 1 1 d . . . . .
H10A H 0.8357 0.0586 0.3317 0.037 Uiso 1 1 calc R U . . .
H10B H 0.8255 0.0378 0.4860 0.037 Uiso 1 1 calc R U . . .
C105 C 0.93461(18) 0.11011(8) 0.4942(2) 0.0317(4) Uani 1 1 d . . . . .
H10C H 0.9392 0.1416 0.4280 0.038 Uiso 1 1 calc R U . . .
H10D H 1.0149 0.0884 0.5096 0.038 Uiso 1 1 calc R U . . .
C106 C 0.92315(16) 0.13472(7) 0.63587(19) 0.0269(3) Uani 1 1 d . . . . .
H10E H 0.9106 0.1035 0.6992 0.032 Uiso 1 1 calc R U . . .
H10F H 0.8473 0.1594 0.6193 0.032 Uiso 1 1 calc R U . . .
C107 C 1.04011(16) 0.16894(8) 0.7103(2) 0.0284(3) Uani 1 1 d . . . . .
H10G H 1.1160 0.1442 0.7301 0.034 Uiso 1 1 calc R U . . .
H10H H 1.0541 0.2000 0.6471 0.034 Uiso 1 1 calc R U . . .
C108 C 1.02212(17) 0.19343(8) 0.8487(2) 0.0288(4) Uani 1 1 d . . . . .
H10I H 0.9424 0.2156 0.8289 0.035 Uiso 1 1 calc R U . . .
H10J H 1.0135 0.1621 0.9135 0.035 Uiso 1 1 calc R U . . .
C109 C 1.22376(19) 0.21661(8) 1.0366(2) 0.0338(4) Uani 1 1 d . . . . .
H109 H 1.2365 0.1816 1.0861 0.041 Uiso 1 1 calc R U . . .
C110 C 1.29645(19) 0.26368(8) 1.0666(2) 0.0360(4) Uani 1 1 d . . . . .
H110 H 1.3697 0.2673 1.1433 0.043 Uiso 1 1 calc R U . . .
C111 C 1.14675(16) 0.28339(7) 0.88283(18) 0.0246(3) Uani 1 1 d . . . . .
H111 H 1.0937 0.3028 0.8045 0.030 Uiso 1 1 calc R U . . .
O1 O 0.87131(16) 0.20138(8) 0.14025(18) 0.0536(4) Uani 1 1 d . . . . .
N1 N 0.72742(15) 0.16325(7) -0.04740(18) 0.0340(3) Uani 1 1 d . . . . .
C1 C 0.7863(2) 0.20589(9) 0.0319(2) 0.0375(4) Uani 1 1 d . . . . .
H1 H 0.7598 0.2431 0.0014 0.045 Uiso 1 1 calc R U . . .
C2 C 0.7628(2) 0.10502(9) -0.0122(3) 0.0453(5) Uani 1 1 d . . . . .
H2A H 0.7747 0.0854 -0.0972 0.068 Uiso 1 1 calc R U . . .
H2B H 0.6954 0.0863 0.0221 0.068 Uiso 1 1 calc R U . . .
H2C H 0.8421 0.1039 0.0624 0.068 Uiso 1 1 calc R U . . .
C3 C 0.6244(3) 0.17328(11) -0.1715(3) 0.0575(7) Uani 1 1 d . . . . .
H3A H 0.6416 0.1533 -0.2536 0.086 Uiso 1 1 calc R U . . .
H3B H 0.6172 0.2140 -0.1916 0.086 Uiso 1 1 calc R U . . .
H3C H 0.5448 0.1593 -0.1535 0.086 Uiso 1 1 calc R U . . .

loop_
_atom_site_aniso_label
_atom_site_aniso_U_11
_atom_site_aniso_U_22
_atom_site_aniso_U_33
_atom_site_aniso_U_23
_atom_site_aniso_U_13
_atom_site_aniso_U_12
Cd1 0.02419(6) 0.01884(6) 0.01717(6) -0.00211(4) 0.00010(4) -0.00114(4)
O11 0.0386(7) 0.0325(7) 0.0189(6) -0.0032(5) 0.0010(5) -0.0113(5)
O12 0.0335(7) 0.0273(6) 0.0238(6) -0.0034(5) -0.0001(5) -0.0097(5)
C11 0.0219(7) 0.0195(7) 0.0211(7) -0.0029(6) 0.0000(6) 0.0014(5)
C12 0.0202(7) 0.0176(7) 0.0195(7) -0.0026(5) -0.0002(6) 0.0013(5)
C13 0.0241(7) 0.0214(7) 0.0187(7) -0.0013(6) 0.0030(6) 0.0003(6)
C14 0.0216(7) 0.0207(7) 0.0236(8) -0.0013(6) 0.0033(6) -0.0024(5)
O21 0.0467(8) 0.0254(6) 0.0187(6) 0.0010(5) 0.0083(5) 0.0030(5)
O22 0.0413(8) 0.0390(7) 0.0223(6) 0.0023(5) 0.0031(6) 0.0167(6)
C21 0.0222(7) 0.0237(7) 0.0195(7) -0.0012(6) 0.0014(6) -0.0038(6)
C22 0.0191(7) 0.0233(7) 0.0169(7) -0.0015(5) 0.0019(6) -0.0014(5)
C23 0.0237(7) 0.0251(7) 0.0176(7) -0.0042(6) 0.0047(6) 0.0003(6)
C24 0.0217(7) 0.0231(7) 0.0210(7) -0.0026(6) 0.0027(6) 0.0030(6)
N11 0.0260(7) 0.0238(7) 0.0240(7) 0.0010(5) 0.0017(6) -0.0016(5)
N12 0.0261(7) 0.0232(7) 0.0260(7) -0.0015(5) 0.0042(6) -0.0038(5)
N13 0.0281(7) 0.0233(7) 0.0252(7) 0.0006(5) 0.0058(6) -0.0012(5)
N14 0.0294(7) 0.0205(6) 0.0230(7) 0.0032(5) 0.0013(6) 0.0000(5)
C101 0.0257(8) 0.0218(7) 0.0201(7) -0.0019(6) 0.0026(6) -0.0038(6)
C102 0.0354(9) 0.0278(9) 0.0358(10) 0.0106(7) 0.0037(8) -0.0018(7)
C103 0.0400(10) 0.0301(9) 0.0339(10) 0.0075(7) 0.0094(8) -0.0058(7)
C104 0.0285(8) 0.0280(9) 0.0361(9) -0.0069(7) 0.0103(7) -0.0007(6)
C105 0.0262(8) 0.0354(9) 0.0354(10) -0.0052(7) 0.0112(7) -0.0035(7)
C106 0.0232(8) 0.0269(8) 0.0307(9) -0.0003(7) 0.0066(7) -0.0015(6)
C107 0.0244(8) 0.0300(9) 0.0314(9) -0.0029(7) 0.0079(7) -0.0027(6)
C108 0.0275(8) 0.0283(8) 0.0315(9) -0.0007(7) 0.0089(7) -0.0053(6)
C109 0.0376(10) 0.0257(8) 0.0335(10) 0.0101(7) 0.0003(8) 0.0002(7)
C110 0.0357(10) 0.0287(9) 0.0349(10) 0.0096(7) -0.0081(8) -0.0012(7)
C111 0.0286(8) 0.0226(7) 0.0216(7) 0.0017(6) 0.0042(6) 0.0012(6)
O1 0.0485(9) 0.0662(11) 0.0392(9) 0.0044(8) -0.0027(7) -0.0234(8)
N1 0.0308(8) 0.0301(8) 0.0384(9) -0.0006(7) 0.0031(7) -0.0029(6)
C1 0.0398(10) 0.0374(10) 0.0353(10) 0.0011(8) 0.0088(9) -0.0098(8)
C2 0.0396(11) 0.0321(10) 0.0663(16) 0.0040(10) 0.0165(11) 0.0027(8)
C3 0.0546(14) 0.0480(14) 0.0555(15) -0.0036(11) -0.0140(12) -0.0007(11)

loop_
_atom_type_symbol
_atom_type_description
_atom_type_scat_dispersion_real
_atom_type_scat_dispersion_imag
_atom_type_scat_source
C C 0.0033 0.0016 'International Tables Vol C Tables 4.2.6.8 and 6.1.1.4'
H H 0.0000 0.0000 'International Tables Vol C Tables 4.2.6.8 and 6.1.1.4'
N N 0.0061 0.0033 'International Tables Vol C Tables 4.2.6.8 and 6.1.1.4'
O O 0.0106 0.0060 'International Tables Vol C Tables 4.2.6.8 and 6.1.1.4'
Cd Cd -0.8075 1.2024 'International Tables Vol C Tables 4.2.6.8 and 6.1.1.4'

loop_
_geom_angle_atom_site_label_1
_geom_angle_atom_site_label_2
_geom_angle_atom_site_label_3
_geom_angle
_geom_angle_site_symmetry_1
_geom_angle_site_symmetry_3
_geom_angle_publ_flag
O11 Cd1 O12 55.05(4) . . yes
O11 Cd1 C11 27.73(5) . . ?
O11 Cd1 O21 91.19(5) . . yes
O11 Cd1 O22 106.26(5) . . yes
O11 Cd1 C21 100.46(5) . . ?
O12 Cd1 C11 27.33(4) . . ?
O12 Cd1 C21 150.21(4) . . ?
O21 Cd1 O12 126.27(4) . . yes
O21 Cd1 C11 109.80(4) . . ?
O21 Cd1 O22 55.49(4) . . yes
O21 Cd1 C21 27.78(5) . . ?
O22 Cd1 O12 159.54(5) . . yes
O22 Cd1 C11 133.66(5) . . ?
O22 Cd1 C21 27.73(5) . . ?
C21 Cd1 C11 126.18(5) . . ?
N11 Cd1 O11 129.33(5) . . yes
N11 Cd1 O12 88.08(5) . . yes
N11 Cd1 C11 109.18(5) . . ?
N11 Cd1 O21 84.42(5) . . yes
N11 Cd1 O22 111.99(5) . . yes
N11 Cd1 C21 98.43(5) . . ?
N14 Cd1 O11 112.06(5) 4_465 . yes
N14 Cd1 O12 89.67(5) 4_465 . yes
N14 Cd1 C11 102.58(5) 4_465 . ?
N14 Cd1 O21 144.03(5) 4_465 . yes
N14 Cd1 O22 90.73(5) 4_465 . yes
N14 Cd1 C21 117.47(5) 4_465 . ?
N14 Cd1 N11 99.61(5) 4_465 . yes
C11 O11 Cd1 95.49(10) . . ?
C11 O12 Cd1 86.47(10) . . ?
O11 C11 Cd1 56.78(8) . . ?
O11 C11 C12 117.88(14) . . ?
O12 C11 Cd1 66.20(9) . . ?
O12 C11 O11 122.93(15) . . ?
O12 C11 C12 119.19(15) . . ?
C12 C11 Cd1 173.78(11) . . ?
C13 C12 C11 120.10(14) . . ?
C13 C12 C14 119.62(14) . . ?
C14 C12 C11 120.28(14) . . ?
C12 C13 H13 119.9 . . ?
C14 C13 C12 120.19(15) 3 . ?
C14 C13 H13 119.9 3 . ?
C12 C14 H14 119.9 . . ?
C13 C14 C12 120.19(15) 3 . ?
C13 C14 H14 119.9 3 . ?
C21 O21 Cd1 92.73(10) . . ?
C21 O22 Cd1 89.42(10) . . ?
O21 C21 Cd1 59.49(8) . . ?
O21 C21 C22 117.96(14) . . ?
O22 C21 Cd1 62.85(9) . . ?
O22 C21 O21 122.29(15) . . ?
O22 C21 C22 119.75(15) . . ?
C22 C21 Cd1 176.02(12) . . ?
C23 C22 C21 119.88(14) . . ?
C23 C22 C24 119.59(14) . . ?
C24 C22 C21 120.52(14) . . ?
C22 C23 H23 119.9 . . ?
C24 C23 C22 120.26(14) 3_657 . ?
C24 C23 H23 119.9 3_657 . ?
C22 C24 H24 119.9 . . ?
C23 C24 C22 120.15(14) 3_657 . ?
C23 C24 H24 119.9 3_657 . ?
C101 N11 Cd1 123.94(11) . . ?
C101 N11 C102 105.46(15) . . ?
C102 N11 Cd1 128.89(12) . . ?
C101 N12 C103 107.37(15) . . ?
C101 N12 C104 125.88(15) . . ?
C103 N12 C104 126.74(16) . . ?
C109 N13 C108 127.02(15) . . ?
C111 N13 C108 125.48(15) . . ?
C111 N13 C109 107.50(15) . . ?
C110 N14 Cd1 126.44(12) . 4_666 ?
C111 N14 Cd1 127.82(11) . 4_666 ?
C111 N14 C110 105.51(14) . . ?
N11 C101 N12 111.34(15) . . ?
N11 C101 H101 124.3 . . ?
N12 C101 H101 124.3 . . ?
N11 C102 H102 125.1 . . ?
C103 C102 N11 109.84(16) . . ?
C103 C102 H102 125.1 . . ?
N12 C103 H103 127.0 . . ?
C102 C103 N12 105.99(16) . . ?
C102 C103 H103 127.0 . . ?
N12 C104 H10A 109.3 . . ?
N12 C104 H10B 109.3 . . ?
N12 C104 C105 111.60(14) . . ?
H10A C104 H10B 108.0 . . ?
C105 C104 H10A 109.3 . . ?
C105 C104 H10B 109.3 . . ?
C104 C105 H10C 108.9 . . ?
C104 C105 H10D 108.9 . . ?
C104 C105 C106 113.36(15) . . ?
H10C C105 H10D 107.7 . . ?
C106 C105 H10C 108.9 . . ?
C106 C105 H10D 108.9 . . ?
C105 C106 H10E 109.1 . . ?
C105 C106 H10F 109.1 . . ?
C105 C106 C107 112.66(14) . . ?
H10E C106 H10F 107.8 . . ?
C107 C106 H10E 109.1 . . ?
C107 C106 H10F 109.1 . . ?
C106 C107 H10G 109.6 . . ?
C106 C107 H10H 109.6 . . ?
H10G C107 H10H 108.1 . . ?
C108 C107 C106 110.31(14) . . ?
C108 C107 H10G 109.6 . . ?
C108 C107 H10H 109.6 . . ?
N13 C108 C107 112.69(14) . . ?
N13 C108 H10I 109.1 . . ?
N13 C108 H10J 109.1 . . ?
C107 C108 H10I 109.1 . . ?
C107 C108 H10J 109.1 . . ?
H10I C108 H10J 107.8 . . ?
N13 C109 H109 127.1 . . ?
C110 C109 N13 105.88(15) . . ?
C110 C109 H109 127.1 . . ?
N14 C110 H110 125.1 . . ?
C109 C110 N14 109.87(16) . . ?
C109 C110 H110 125.1 . . ?
N13 C111 H111 124.4 . . ?
N14 C111 N13 111.23(15) . . ?
N14 C111 H111 124.4 . . ?
C1 N1 C2 121.44(18) . . ?
C1 N1 C3 121.29(18) . . ?
C2 N1 C3 117.27(18) . . ?
O1 C1 N1 125.8(2) . . ?
O1 C1 H1 117.1 . . ?
N1 C1 H1 117.1 . . ?
N1 C2 H2A 109.5 . . ?
N1 C2 H2B 109.5 . . ?
N1 C2 H2C 109.5 . . ?
H2A C2 H2B 109.5 . . ?
H2A C2 H2C 109.5 . . ?
H2B C2 H2C 109.5 . . ?
N1 C3 H3A 109.5 . . ?
N1 C3 H3B 109.5 . . ?
N1 C3 H3C 109.5 . . ?
H3A C3 H3B 109.5 . . ?
H3A C3 H3C 109.5 . . ?
H3B C3 H3C 109.5 . . ?

loop_
_geom_bond_atom_site_label_1
_geom_bond_atom_site_label_2
_geom_bond_distance
_geom_bond_site_symmetry_2
_geom_bond_publ_flag
Cd1 O11 2.2782(12) . yes
Cd1 O12 2.4848(13) . yes
Cd1 C11 2.7106(15) . ?
Cd1 O21 2.3262(12) . yes
Cd1 O22 2.4000(13) . yes
Cd1 C21 2.6970(16) . ?
Cd1 N11 2.2561(15) . yes
Cd1 N14 2.2355(14) 4_465 yes
O11 C11 1.267(2) . ?
O12 C11 1.247(2) . ?
C11 C12 1.506(2) . ?
C12 C13 1.395(2) . ?
C12 C14 1.396(2) . ?
C13 H13 0.9500 . ?
C13 C14 1.388(2) 3 ?
C14 C13 1.388(2) 3 ?
C14 H14 0.9500 . ?
O21 C21 1.258(2) . ?
O22 C21 1.255(2) . ?
C21 C22 1.502(2) . ?
C22 C23 1.395(2) . ?
C22 C24 1.400(2) . ?
C23 H23 0.9500 . ?
C23 C24 1.385(2) 3_657 ?
C24 C23 1.385(2) 3_657 ?
C24 H24 0.9500 . ?
N11 C101 1.325(2) . ?
N11 C102 1.375(2) . ?
N12 C101 1.340(2) . ?
N12 C103 1.376(2) . ?
N12 C104 1.465(2) . ?
N13 C108 1.466(2) . ?
N13 C109 1.372(2) . ?
N13 C111 1.343(2) . ?
N14 Cd1 2.2355(14) 4_666 ?
N14 C110 1.377(2) . ?
N14 C111 1.319(2) . ?
C101 H101 0.9500 . ?
C102 H102 0.9500 . ?
C102 C103 1.354(3) . ?
C103 H103 0.9500 . ?
C104 H10A 0.9900 . ?
C104 H10B 0.9900 . ?
C104 C105 1.519(3) . ?
C105 H10C 0.9900 . ?
C105 H10D 0.9900 . ?
C105 C106 1.523(3) . ?
C106 H10E 0.9900 . ?
C106 H10F 0.9900 . ?
C106 C107 1.529(2) . ?
C107 H10G 0.9900 . ?
C107 H10H 0.9900 . ?
C107 C108 1.515(2) . ?
C108 H10I 0.9900 . ?
C108 H10J 0.9900 . ?
C109 H109 0.9500 . ?
C109 C110 1.353(3) . ?
C110 H110 0.9500 . ?
C111 H111 0.9500 . ?
O1 C1 1.221(3) . ?
N1 C1 1.331(2) . ?
N1 C2 1.446(2) . ?
N1 C3 1.447(3) . ?
C1 H1 0.9500 . ?
C2 H2A 0.9800 . ?
C2 H2B 0.9800 . ?
C2 H2C 0.9800 . ?
C3 H3A 0.9800 . ?
C3 H3B 0.9800 . ?
C3 H3C 0.9800 . ?
